data_7041883
loop_
_publ_author_name
'Guo, Zhiqiang'
'Wang, Yakong'
'Cao, Wei'
'Chao, Jianbin'
'Wei, Xuehong'

_publ_section_title
;
 Structural diversity of alkali-metal (Li, Na, K) alkyl zincates
 containing bidentate aminopyrrolyl ligands: from molecular complexes to
 coordination polymers.
;
_journal_issue 9
_journal_name_full 'Dalton transactions (Cambridge, England : 2003)'
_journal_page_first 2765
_journal_page_last 2769
_journal_paper_doi 10.1039/c7dt00052a
_journal_volume 46
_journal_year 2017
_chemical_formula_sum 'C34 H70 Li2 N8 Zn2'
_chemical_formula_weight 735.60
_chemical_name_systematic
; 
 ? 
;
_space_group_IT_number 14
_symmetry_cell_setting monoclinic
_symmetry_space_group_name_Hall '-P 2yn'
_symmetry_space_group_name_H-M 'P 1 21/n 1'
_atom_sites_solution_hydrogens geom
_atom_sites_solution_primary direct
_atom_sites_solution_secondary difmap
_audit_creation_method SHELXL-97
_audit_update_record
;
2016-12-21 deposited with the CCDC.
2017-01-30 downloaded from the CCDC.
;
_cell_angle_alpha 90.00
_cell_angle_beta 94.983(6)
_cell_angle_gamma 90.00
_cell_formula_units_Z 4
_cell_length_a 11.449(3)
_cell_length_b 21.793(6)
_cell_length_c 17.029(5)
_cell_measurement_reflns_used 4858
_cell_measurement_temperature 253(2)
_cell_measurement_theta_max 23.932
_cell_measurement_theta_min 2.265
_cell_volume 4233(2)
_computing_structure_refinement 'SHELXL-97 (Sheldrick, 2008)'
_computing_structure_solution 'SHELXS-97 (Sheldrick, 2008)'
_diffrn_ambient_temperature 253(2)
_diffrn_measured_fraction_theta_full 0.999
_diffrn_measured_fraction_theta_max 0.999
_diffrn_measurement_device_type 'CCD area detector'
_diffrn_radiation_monochromator graphite
_diffrn_radiation_source 'fine-focus sealed tube'
_diffrn_radiation_type MoK\a
_diffrn_radiation_wavelength 0.71073
_diffrn_reflns_av_R_equivalents 0.0841
_diffrn_reflns_av_sigmaI/netI 0.0978
_diffrn_reflns_limit_h_max 13
_diffrn_reflns_limit_h_min -13
_diffrn_reflns_limit_k_max 22
_diffrn_reflns_limit_k_min -25
_diffrn_reflns_limit_l_max 19
_diffrn_reflns_limit_l_min -20
_diffrn_reflns_number 22970
_diffrn_reflns_theta_full 25.05
_diffrn_reflns_theta_max 25.05
_diffrn_reflns_theta_min 1.52
_exptl_absorpt_coefficient_mu 1.164
_exptl_absorpt_correction_T_max 0.8006
_exptl_absorpt_correction_T_min 0.7215
_exptl_absorpt_correction_type multi-scan
_exptl_absorpt_process_details sadabs
_exptl_crystal_colour colorless
_exptl_crystal_density_diffrn 1.154
_exptl_crystal_density_method 'not measured'
_exptl_crystal_description block
_exptl_crystal_F_000 1584
_exptl_crystal_size_max 0.30
_exptl_crystal_size_mid 0.20
_exptl_crystal_size_min 0.20
_refine_diff_density_max 0.900
_refine_diff_density_min -0.532
_refine_diff_density_rms 0.085
_refine_ls_extinction_method none
_refine_ls_goodness_of_fit_ref 1.075
_refine_ls_hydrogen_treatment constr
_refine_ls_matrix_type full
_refine_ls_number_parameters 431
_refine_ls_number_reflns 7486
_refine_ls_number_restraints 86
_refine_ls_restrained_S_all 1.153
_refine_ls_R_factor_all 0.0748
_refine_ls_R_factor_gt 0.0525
_refine_ls_shift/su_max 0.001
_refine_ls_shift/su_mean 0.000
_refine_ls_structure_factor_coef Fsqd
_refine_ls_weighting_details 'calc w=1/[\s^2^(Fo^2^)+(0.0387P)^2^+2.8272P] where P=(Fo^2^+2Fc^2^)/3'
_refine_ls_weighting_scheme calc
_refine_ls_wR_factor_gt 0.1397
_refine_ls_wR_factor_ref 0.1546
_reflns_number_gt 5572
_reflns_number_total 7486
_reflns_threshold_expression >2sigma(I)
_cod_data_source_file c7dt00052a2.cif
_cod_data_source_block 1
_cod_depositor_comments
;
The following automatic conversions were performed:

'_symmetry_cell_setting' value 'Monoclinic' changed to 'monoclinic'
according to
/usr/data/users/saulius/crontab/automatic-downloads/rss-feeds/RSC/lib/dictionaries/cif_core.dic
dictionary named 'cif_core.dic' version 2.4.2 from 2011-04-26.

Automatic conversion script
Id: cif_fix_values 4268 2015-11-12 08:31:59Z antanas 

 Adding full bibliography for 7041881--7041884.cif.
;
_cod_original_sg_symbol_H-M P2(1)/n
_cod_database_code 7041883

loop_
_symmetry_equiv_pos_as_xyz
'x, y, z'
'-x+1/2, y+1/2, -z+1/2'
'-x, -y, -z'
'x-1/2, -y-1/2, z-1/2'

loop_
_atom_site_label
_atom_site_type_symbol
_atom_site_fract_x
_atom_site_fract_y
_atom_site_fract_z
_atom_site_U_iso_or_equiv
_atom_site_adp_type
_atom_site_occupancy
_atom_site_symmetry_multiplicity
_atom_site_calc_flag
_atom_site_refinement_flags
Zn1 Zn 0.76284(4) 0.34346(2) 0.39221(3) 0.03788(17) Uani 1 1 d .
Zn2 Zn 0.78612(4) 0.21401(2) 0.36038(3) 0.03728(17) Uani 1 1 d .
N1 N 0.8808(3) 0.34209(15) 0.4928(2) 0.0395(8) Uani 1 1 d .
N3 N 0.9583(3) 0.20758(16) 0.4116(2) 0.0403(8) Uani 1 1 d .
N2 N 0.6951(3) 0.26382(15) 0.44376(19) 0.0351(8) Uani 1 1 d .
N4 N 0.8510(3) 0.29343(15) 0.30752(19) 0.0372(8) Uani 1 1 d .
C17 C 0.8175(4) 0.3048(2) 0.2224(2) 0.0453(11) Uani 1 1 d .
C16 C 0.9802(4) 0.2985(2) 0.3251(3) 0.0464(11) Uani 1 1 d .
H16A H 0.9988 0.3390 0.3461 0.056 Uiso 1 1 calc R
H16B H 1.0174 0.2943 0.2763 0.056 Uiso 1 1 calc R
N5 N 0.8447(4) 0.4862(2) 0.8596(3) 0.0707(13) Uani 1 1 d U
C6 C 0.5658(3) 0.2547(2) 0.4432(3) 0.0404(10) Uani 1 1 d .
C5 C 0.7521(4) 0.2549(2) 0.5249(2) 0.0428(10) Uani 1 1 d .
H5A H 0.7810 0.2131 0.5299 0.051 Uiso 1 1 calc R
H5B H 0.6939 0.2603 0.5624 0.051 Uiso 1 1 calc R
C4 C 0.8524(4) 0.29843(19) 0.5453(2) 0.0376(10) Uani 1 1 d .
C12 C 1.0285(4) 0.1716(2) 0.4624(3) 0.0489(11) Uani 1 1 d .
H12 H 1.0017 0.1357 0.4904 0.059 Uiso 1 1 calc R
C2 C 1.0089(4) 0.3499(2) 0.6020(3) 0.0543(13) Uani 1 1 d .
H2 H 1.0696 0.3660 0.6406 0.065 Uiso 1 1 calc R
C8 C 0.5355(4) 0.1913(2) 0.4751(3) 0.0570(13) Uani 1 1 d .
H8A H 0.5679 0.1600 0.4439 0.085 Uiso 1 1 calc R
H8B H 0.4518 0.1867 0.4726 0.085 Uiso 1 1 calc R
H8C H 0.5676 0.1876 0.5289 0.085 Uiso 1 1 calc R
N6 N 0.6318(5) 0.5597(3) 0.8376(3) 0.0895(16) Uani 1 1 d U
C14 C 1.1454(4) 0.2434(2) 0.4159(3) 0.0504(12) Uani 1 1 d .
H14 H 1.2152 0.2646 0.4004 0.061 Uiso 1 1 calc R
C3 C 0.9290(4) 0.3012(2) 0.6136(3) 0.0480(11) Uani 1 1 d .
H3 H 0.9226 0.2781 0.6624 0.058 Uiso 1 1 calc R
C13 C 1.1436(4) 0.1925(2) 0.4667(3) 0.0549(13) Uani 1 1 d .
H13 H 1.2116 0.1732 0.4958 0.066 Uiso 1 1 calc R
N8 N 0.6311(5) 0.4180(2) 0.7148(3) 0.0759(13) Uani 1 1 d U
C15 C 1.0302(3) 0.2513(2) 0.3826(3) 0.0407(10) Uani 1 1 d .
C7 C 0.5074(4) 0.3045(2) 0.4912(3) 0.0520(12) Uani 1 1 d .
H7A H 0.5394 0.3028 0.5452 0.078 Uiso 1 1 calc R
H7B H 0.4244 0.2974 0.4885 0.078 Uiso 1 1 calc R
H7C H 0.5221 0.3442 0.4697 0.078 Uiso 1 1 calc R
C1 C 0.9759(4) 0.3737(2) 0.5285(3) 0.0492(11) Uani 1 1 d .
H1 H 1.0130 0.4091 0.5053 0.059 Uiso 1 1 calc R
N7 N 0.7550(5) 0.5213(3) 0.6474(3) 0.0832(14) Uani 1 1 d U
C21 C 0.7254(4) 0.1344(2) 0.3107(3) 0.0521(12) Uani 1 1 d .
H21A H 0.6407 0.1365 0.3019 0.062 Uiso 1 1 calc R
H21B H 0.7563 0.1297 0.2597 0.062 Uiso 1 1 calc R
C20 C 0.6837(4) 0.3010(2) 0.2081(3) 0.0549(12) Uani 1 1 d .
H20A H 0.6583 0.2602 0.2194 0.082 Uiso 1 1 calc R
H20B H 0.6602 0.3108 0.1541 0.082 Uiso 1 1 calc R
H20C H 0.6487 0.3297 0.2419 0.082 Uiso 1 1 calc R
C9 C 0.5108(4) 0.2599(3) 0.3578(3) 0.0583(13) Uani 1 1 d .
H9A H 0.5304 0.2989 0.3365 0.087 Uiso 1 1 calc R
H9B H 0.4272 0.2562 0.3570 0.087 Uiso 1 1 calc R
H9C H 0.5406 0.2277 0.3266 0.087 Uiso 1 1 calc R
C10 C 0.6862(4) 0.4265(2) 0.3723(3) 0.0538(12) Uani 1 1 d .
H10A H 0.6403 0.4254 0.3217 0.065 Uiso 1 1 calc R
H10B H 0.6327 0.4338 0.4124 0.065 Uiso 1 1 calc R
C18 C 0.8679(5) 0.2558(3) 0.1691(3) 0.0631(14) Uani 1 1 d .
H18A H 0.9520 0.2575 0.1750 0.095 Uiso 1 1 calc R
H18B H 0.8408 0.2637 0.1151 0.095 Uiso 1 1 calc R
H18C H 0.8423 0.2158 0.1839 0.095 Uiso 1 1 calc R
C19 C 0.8572(5) 0.3686(3) 0.1962(3) 0.0684(15) Uani 1 1 d .
H19A H 0.8234 0.3996 0.2272 0.103 Uiso 1 1 calc R
H19B H 0.8317 0.3746 0.1415 0.103 Uiso 1 1 calc R
H19C H 0.9411 0.3712 0.2034 0.103 Uiso 1 1 calc R
Li2 Li 0.7144(7) 0.4959(3) 0.7619(5) 0.0489(18) Uani 1 1 d .
C11 C 0.7732(5) 0.4806(2) 0.3724(4) 0.0742(16) Uani 1 1 d .
H11A H 0.8218 0.4811 0.4212 0.111 Uiso 1 1 calc R
H11B H 0.7304 0.5185 0.3665 0.111 Uiso 1 1 calc R
H11C H 0.8215 0.4760 0.3294 0.111 Uiso 1 1 calc R
C24 C 0.7084(6) 0.5598(3) 0.9103(4) 0.097(2) Uani 1 1 d U
H24A H 0.6786 0.5304 0.9463 0.117 Uiso 1 1 calc R
H24B H 0.7052 0.6000 0.9344 0.117 Uiso 1 1 calc R
C31 C 0.6723(8) 0.3582(3) 0.7401(5) 0.113(3) Uani 1 1 d U
H31A H 0.6459 0.3492 0.7909 0.170 Uiso 1 1 calc R
H31B H 0.7564 0.3575 0.7436 0.170 Uiso 1 1 calc R
H31C H 0.6419 0.3279 0.7027 0.170 Uiso 1 1 calc R
C23 C 0.8327(7) 0.5447(4) 0.9006(5) 0.106(2) Uani 1 1 d U
H23A H 0.8667 0.5772 0.8709 0.128 Uiso 1 1 calc R
H23B H 0.8760 0.5427 0.9520 0.128 Uiso 1 1 calc R
C33 C 0.8832(7) 0.5145(3) 0.6401(5) 0.109(2) Uani 1 1 d U
H33A H 0.9099 0.4762 0.6630 0.163 Uiso 1 1 calc R
H33B H 0.9246 0.5477 0.6670 0.163 Uiso 1 1 calc R
H33C H 0.8976 0.5152 0.5854 0.163 Uiso 1 1 calc R
C27 C 0.5072(6) 0.5412(4) 0.8535(5) 0.122(3) Uani 1 1 d U
H27A H 0.4752 0.5713 0.8868 0.183 Uiso 1 1 calc R
H27B H 0.5088 0.5020 0.8793 0.183 Uiso 1 1 calc R
H27C H 0.4592 0.5387 0.8045 0.183 Uiso 1 1 calc R
C28 C 0.6223(9) 0.6186(3) 0.8050(5) 0.139(3) Uani 1 1 d U
H28A H 0.5918 0.6462 0.8421 0.209 Uiso 1 1 calc R
H28B H 0.5703 0.6176 0.7576 0.209 Uiso 1 1 calc R
H28C H 0.6983 0.6324 0.7928 0.209 Uiso 1 1 calc R
C26 C 0.9689(7) 0.4843(5) 0.8424(6) 0.151(4) Uani 1 1 d U
H26A H 1.0181 0.4934 0.8895 0.226 Uiso 1 1 calc R
H26B H 0.9821 0.5141 0.8026 0.226 Uiso 1 1 calc R
H26C H 0.9873 0.4441 0.8239 0.226 Uiso 1 1 calc R
C30 C 0.6927(9) 0.4779(4) 0.6006(5) 0.124(2) Uani 1 1 d DU
H30A H 0.6184 0.4962 0.5816 0.149 Uiso 1 1 calc R
H30B H 0.7357 0.4705 0.5549 0.149 Uiso 1 1 calc R
C32 C 0.5081(7) 0.4210(4) 0.7155(7) 0.162(4) Uani 1 1 d U
H32A H 0.4723 0.3923 0.6779 0.243 Uiso 1 1 calc R
H32B H 0.4818 0.4617 0.7018 0.243 Uiso 1 1 calc R
H32C H 0.4866 0.4109 0.7671 0.243 Uiso 1 1 calc R
C29 C 0.6695(9) 0.4232(4) 0.6316(5) 0.128(2) Uani 1 1 d DU
H29A H 0.7394 0.3983 0.6297 0.154 Uiso 1 1 calc R
H29B H 0.6089 0.4041 0.5964 0.154 Uiso 1 1 calc R
C25 C 0.8196(9) 0.4338(4) 0.9034(6) 0.151(4) Uani 1 1 d U
H25A H 0.8577 0.4372 0.9557 0.227 Uiso 1 1 calc R
H25B H 0.8476 0.3979 0.8782 0.227 Uiso 1 1 calc R
H25C H 0.7364 0.4306 0.9061 0.227 Uiso 1 1 calc R
C22 C 0.7590(5) 0.0780(2) 0.3611(4) 0.0692(15) Uani 1 1 d .
H22A H 0.8417 0.0787 0.3765 0.104 Uiso 1 1 calc R
H22B H 0.7399 0.0415 0.3311 0.104 Uiso 1 1 calc R
H22C H 0.7165 0.0783 0.4073 0.104 Uiso 1 1 calc R
C34 C 0.7199(8) 0.5831(4) 0.6170(5) 0.142(3) Uani 1 1 d U
H34A H 0.7390 0.5870 0.5634 0.213 Uiso 1 1 calc R
H34B H 0.7611 0.6140 0.6487 0.213 Uiso 1 1 calc R
H34C H 0.6370 0.5884 0.6191 0.213 Uiso 1 1 calc R
Li1 Li 1.0302(7) 0.2732(4) 0.5112(5) 0.055(2) Uani 1 1 d .

loop_
_atom_site_aniso_label
_atom_site_aniso_U_11
_atom_site_aniso_U_22
_atom_site_aniso_U_33
_atom_site_aniso_U_23
_atom_site_aniso_U_13
_atom_site_aniso_U_12
Zn1 0.0364(3) 0.0378(3) 0.0392(3) 0.0028(2) 0.0019(2) 0.0013(2)
Zn2 0.0309(3) 0.0394(3) 0.0416(3) -0.0006(2) 0.0038(2) -0.0010(2)
N1 0.0368(19) 0.038(2) 0.044(2) -0.0032(15) 0.0019(16) -0.0010(16)
N3 0.0367(19) 0.041(2) 0.043(2) -0.0004(16) 0.0023(16) 0.0055(16)
N2 0.0282(17) 0.0394(19) 0.0380(19) 0.0007(15) 0.0054(14) -0.0013(15)
N4 0.0337(18) 0.044(2) 0.0341(18) 0.0042(15) 0.0040(15) 0.0009(16)
C17 0.049(3) 0.052(3) 0.036(2) 0.005(2) 0.008(2) 0.005(2)
C16 0.034(2) 0.055(3) 0.050(3) 0.006(2) 0.009(2) -0.003(2)
N5 0.057(3) 0.057(3) 0.094(3) 0.004(2) -0.017(2) 0.014(2)
C6 0.029(2) 0.047(3) 0.047(3) -0.0043(19) 0.0102(18) -0.0011(19)
C5 0.042(2) 0.048(3) 0.039(2) 0.0057(19) 0.0077(19) 0.002(2)
C4 0.038(2) 0.040(2) 0.035(2) -0.0042(18) 0.0005(18) 0.0085(19)
C12 0.048(3) 0.048(3) 0.051(3) 0.000(2) 0.004(2) 0.012(2)
C2 0.046(3) 0.060(3) 0.054(3) -0.018(2) -0.011(2) 0.003(2)
C8 0.044(3) 0.053(3) 0.076(4) -0.006(3) 0.018(2) -0.014(2)
N6 0.100(4) 0.089(3) 0.074(3) -0.033(3) -0.027(3) 0.041(3)
C14 0.030(2) 0.065(3) 0.056(3) -0.012(2) 0.007(2) 0.005(2)
C3 0.048(3) 0.058(3) 0.037(2) -0.005(2) -0.004(2) 0.011(2)
C13 0.040(3) 0.064(3) 0.060(3) -0.009(3) -0.001(2) 0.020(2)
N8 0.082(3) 0.054(3) 0.094(3) -0.013(2) 0.022(3) -0.029(2)
C15 0.028(2) 0.051(3) 0.044(2) -0.005(2) 0.0061(18) 0.002(2)
C7 0.043(3) 0.056(3) 0.059(3) -0.003(2) 0.012(2) 0.001(2)
C1 0.041(2) 0.043(3) 0.062(3) -0.010(2) -0.001(2) -0.007(2)
N7 0.094(3) 0.083(3) 0.076(3) 0.009(3) 0.025(3) -0.024(3)
C21 0.047(3) 0.054(3) 0.056(3) -0.009(2) 0.006(2) -0.004(2)
C20 0.051(3) 0.073(3) 0.039(3) 0.002(2) -0.005(2) 0.011(3)
C9 0.030(2) 0.086(4) 0.059(3) -0.007(3) 0.002(2) 0.002(3)
C10 0.053(3) 0.048(3) 0.058(3) 0.002(2) -0.003(2) 0.008(2)
C18 0.072(4) 0.080(4) 0.039(3) 0.001(2) 0.012(2) 0.018(3)
C19 0.087(4) 0.070(4) 0.050(3) 0.021(3) 0.012(3) 0.001(3)
Li2 0.050(4) 0.034(4) 0.062(5) -0.006(3) 0.004(4) 0.000(3)
C11 0.090(4) 0.046(3) 0.087(4) 0.006(3) 0.011(3) -0.005(3)
C24 0.104(4) 0.097(4) 0.083(4) -0.039(3) -0.034(3) 0.040(4)
C31 0.150(7) 0.054(4) 0.136(7) -0.009(4) 0.013(5) -0.013(4)
C23 0.110(4) 0.099(4) 0.102(4) -0.021(4) -0.034(4) 0.010(4)
C33 0.109(5) 0.085(5) 0.138(6) 0.009(4) 0.047(5) -0.007(4)
C27 0.080(5) 0.181(8) 0.105(6) -0.042(5) 0.007(4) 0.019(5)
C28 0.218(9) 0.076(5) 0.115(6) -0.021(4) -0.038(6) 0.056(6)
C26 0.077(5) 0.199(9) 0.172(8) -0.012(7) -0.017(5) 0.010(6)
C30 0.156(5) 0.139(5) 0.081(4) -0.003(4) 0.036(4) -0.049(5)
C32 0.088(5) 0.120(7) 0.276(11) -0.083(7) 0.009(7) -0.026(5)
C29 0.186(5) 0.102(5) 0.097(4) -0.028(4) 0.010(4) -0.046(5)
C25 0.187(8) 0.104(6) 0.149(8) 0.059(5) -0.067(7) -0.045(6)
C22 0.071(4) 0.049(3) 0.087(4) -0.002(3) 0.007(3) -0.005(3)
C34 0.156(8) 0.146(7) 0.129(7) 0.078(6) 0.036(6) 0.037(6)
Li1 0.045(4) 0.063(5) 0.055(5) -0.008(4) -0.001(4) 0.012(4)

loop_
_atom_type_symbol
_atom_type_description
_atom_type_scat_dispersion_real
_atom_type_scat_dispersion_imag
_atom_type_scat_source
C C 0.0033 0.0016 'International Tables Vol C Tables 4.2.6.8 and 6.1.1.4'
H H 0.0000 0.0000 'International Tables Vol C Tables 4.2.6.8 and 6.1.1.4'
Li Li -0.0003 0.0001 'International Tables Vol C Tables 4.2.6.8 and 6.1.1.4'
N N 0.0061 0.0033 'International Tables Vol C Tables 4.2.6.8 and 6.1.1.4'
Zn Zn 0.2839 1.4301 'International Tables Vol C Tables 4.2.6.8 and 6.1.1.4'

loop_
_geom_angle_atom_site_label_1
_geom_angle_atom_site_label_2
_geom_angle_atom_site_label_3
_geom_angle
C10 Zn1 N1 112.96(17)
C10 Zn1 N2 129.13(17)
N1 Zn1 N2 83.27(13)
C10 Zn1 N4 124.54(18)
N1 Zn1 N4 103.72(13)
N2 Zn1 N4 94.20(13)
C10 Zn1 Zn2 152.37(14)
N1 Zn1 Zn2 94.38(9)
N2 Zn1 Zn2 47.32(9)
N4 Zn1 Zn2 46.89(9)
C21 Zn2 N3 113.18(17)
C21 Zn2 N4 130.03(17)
N3 Zn2 N4 83.04(13)
C21 Zn2 N2 123.01(17)
N3 Zn2 N2 104.75(13)
N4 Zn2 N2 94.41(13)
C21 Zn2 Zn1 151.69(14)
N3 Zn2 Zn1 94.94(10)
N4 Zn2 Zn1 47.34(9)
N2 Zn2 Zn1 47.07(9)
C4 N1 C1 106.4(4)
C4 N1 Zn1 112.0(3)
C1 N1 Zn1 141.4(3)
C4 N1 Li1 70.6(3)
C1 N1 Li1 73.4(3)
Zn1 N1 Li1 123.2(3)
C15 N3 C12 106.6(4)
C15 N3 Zn2 112.0(3)
C12 N3 Zn2 141.2(3)
C15 N3 Li1 69.5(3)
C12 N3 Li1 74.9(3)
Zn2 N3 Li1 121.8(2)
C5 N2 C6 110.1(3)
C5 N2 Zn1 110.1(2)
C6 N2 Zn1 120.3(3)
C5 N2 Zn2 110.5(3)
C6 N2 Zn2 118.0(2)
Zn1 N2 Zn2 85.61(12)
C16 N4 C17 110.5(3)
C16 N4 Zn2 110.8(3)
C17 N4 Zn2 118.7(3)
C16 N4 Zn1 110.3(3)
C17 N4 Zn1 118.5(3)
Zn2 N4 Zn1 85.76(12)
N4 C17 C20 108.4(3)
N4 C17 C19 112.0(4)
C20 C17 C19 108.5(4)
N4 C17 C18 112.3(4)
C20 C17 C18 106.8(4)
C19 C17 C18 108.6(4)
N4 C16 C15 113.4(3)
N4 C16 H16A 108.9
C15 C16 H16A 108.9
N4 C16 H16B 108.9
C15 C16 H16B 108.9
H16A C16 H16B 107.7
C25 N5 C23 115.0(7)
C25 N5 C26 109.0(7)
C23 N5 C26 104.5(6)
C25 N5 Li2 109.3(5)
C23 N5 Li2 101.3(4)
C26 N5 Li2 117.7(6)
N2 C6 C9 108.7(3)
N2 C6 C8 111.9(4)
C9 C6 C8 108.3(4)
N2 C6 C7 112.2(3)
C9 C6 C7 106.7(4)
C8 C6 C7 108.8(4)
N2 C5 C4 113.3(3)
N2 C5 H5A 108.9
C4 C5 H5A 108.9
N2 C5 H5B 108.9
C4 C5 H5B 108.9
H5A C5 H5B 107.7
N1 C4 C3 110.4(4)
N1 C4 C5 120.5(4)
C3 C4 C5 129.1(4)
N1 C4 Li1 74.2(3)
C3 C4 Li1 73.0(3)
C5 C4 Li1 118.6(4)
N3 C12 C13 110.3(4)
N3 C12 Li1 71.0(3)
C13 C12 Li1 72.3(3)
N3 C12 H12 124.9
C13 C12 H12 124.9
Li1 C12 H12 124.9
C1 C2 C3 106.1(4)
C1 C2 Li1 72.5(3)
C3 C2 Li1 70.1(3)
C1 C2 H2 126.8
C3 C2 H2 126.8
Li1 C2 H2 126.8
C6 C8 H8A 109.5
C6 C8 H8B 109.5
H8A C8 H8B 109.5
C6 C8 H8C 109.5
H8A C8 H8C 109.5
H8B C8 H8C 109.5
C28 N6 C24 111.0(6)
C28 N6 C27 105.7(6)
C24 N6 C27 110.7(6)
C28 N6 Li2 112.0(6)
C24 N6 Li2 104.2(4)
C27 N6 Li2 113.5(5)
C15 C14 C13 106.4(4)
C15 C14 Li1 70.7(3)
C13 C14 Li1 75.3(4)
C15 C14 H14 126.4
C13 C14 H14 126.4
Li1 C14 H14 126.4
C4 C3 C2 106.3(4)
C4 C3 Li1 70.8(3)
C2 C3 Li1 73.5(4)
C4 C3 H3 126.6
C2 C3 H3 126.6
Li1 C3 H3 126.6
C12 C13 C14 106.9(4)
C12 C13 Li1 73.4(3)
C14 C13 Li1 69.3(3)
C12 C13 H13 126.5
C14 C13 H13 126.5
Li1 C13 H13 126.5
C32 N8 C31 109.9(6)
C32 N8 C29 111.9(7)
C31 N8 C29 103.5(6)
C32 N8 Li2 112.6(5)
C31 N8 Li2 119.9(5)
C29 N8 Li2 98.0(4)
N3 C15 C14 109.8(4)
N3 C15 C16 120.1(3)
C14 C15 C16 130.0(4)
N3 C15 Li1 75.3(3)
C14 C15 Li1 73.2(3)
C16 C15 Li1 117.4(4)
C6 C7 H7A 109.5
C6 C7 H7B 109.5
H7A C7 H7B 109.5
C6 C7 H7C 109.5
H7A C7 H7C 109.5
H7B C7 H7C 109.5
C2 C1 N1 110.8(4)
C2 C1 Li1 72.7(3)
N1 C1 Li1 71.4(3)
C2 C1 H1 124.6
N1 C1 H1 124.6
Li1 C1 H1 124.6
C30 N7 C34 107.8(7)
C30 N7 C33 110.1(7)
C34 N7 C33 107.4(6)
C30 N7 Li2 102.0(5)
C34 N7 Li2 118.9(5)
C33 N7 Li2 110.4(5)
C22 C21 Zn2 113.2(3)
C22 C21 H21A 108.9
Zn2 C21 H21A 108.9
C22 C21 H21B 108.9
Zn2 C21 H21B 108.9
H21A C21 H21B 107.8
C17 C20 H20A 109.5
C17 C20 H20B 109.5
H20A C20 H20B 109.5
C17 C20 H20C 109.5
H20A C20 H20C 109.5
H20B C20 H20C 109.5
C6 C9 H9A 109.5
C6 C9 H9B 109.5
H9A C9 H9B 109.5
C6 C9 H9C 109.5
H9A C9 H9C 109.5
H9B C9 H9C 109.5
C11 C10 Zn1 114.4(3)
C11 C10 H10A 108.7
Zn1 C10 H10A 108.7
C11 C10 H10B 108.7
Zn1 C10 H10B 108.7
H10A C10 H10B 107.6
C17 C18 H18A 109.5
C17 C18 H18B 109.5
H18A C18 H18B 109.5
C17 C18 H18C 109.5
H18A C18 H18C 109.5
H18B C18 H18C 109.5
C17 C19 H19A 109.5
C17 C19 H19B 109.5
H19A C19 H19B 109.5
C17 C19 H19C 109.5
H19A C19 H19C 109.5
H19B C19 H19C 109.5
N8 Li2 N7 89.3(4)
N8 Li2 N5 119.0(4)
N7 Li2 N5 123.1(4)
N8 Li2 N6 123.1(4)
N7 Li2 N6 121.5(4)
N5 Li2 N6 84.9(3)
C10 C11 H11A 109.5
C10 C11 H11B 109.5
H11A C11 H11B 109.5
C10 C11 H11C 109.5
H11A C11 H11C 109.5
H11B C11 H11C 109.5
N6 C24 C23 114.8(6)
N6 C24 H24A 108.6
C23 C24 H24A 108.6
N6 C24 H24B 108.6
C23 C24 H24B 108.6
H24A C24 H24B 107.6
N8 C31 H31A 109.5
N8 C31 H31B 109.5
H31A C31 H31B 109.5
N8 C31 H31C 109.5
H31A C31 H31C 109.5
H31B C31 H31C 109.5
N5 C23 C24 112.0(6)
N5 C23 H23A 109.2
C24 C23 H23A 109.2
N5 C23 H23B 109.2
C24 C23 H23B 109.2
H23A C23 H23B 107.9
N7 C33 H33A 109.5
N7 C33 H33B 109.5
H33A C33 H33B 109.5
N7 C33 H33C 109.5
H33A C33 H33C 109.5
H33B C33 H33C 109.5
N6 C27 H27A 109.5
N6 C27 H27B 109.5
H27A C27 H27B 109.5
N6 C27 H27C 109.5
H27A C27 H27C 109.5
H27B C27 H27C 109.5
N6 C28 H28A 109.5
N6 C28 H28B 109.5
H28A C28 H28B 109.5
N6 C28 H28C 109.5
H28A C28 H28C 109.5
H28B C28 H28C 109.5
N5 C26 H26A 109.5
N5 C26 H26B 109.5
H26A C26 H26B 109.5
N5 C26 H26C 109.5
H26A C26 H26C 109.5
H26B C26 H26C 109.5
C29 C30 N7 119.2(8)
C29 C30 H30A 107.5
N7 C30 H30A 107.5
C29 C30 H30B 107.5
N7 C30 H30B 107.5
H30A C30 H30B 107.0
N8 C32 H32A 109.5
N8 C32 H32B 109.5
H32A C32 H32B 109.5
N8 C32 H32C 109.5
H32A C32 H32C 109.5
H32B C32 H32C 109.5
C30 C29 N8 121.1(7)
C30 C29 H29A 107.1
N8 C29 H29A 107.1
C30 C29 H29B 107.1
N8 C29 H29B 107.1
H29A C29 H29B 106.8
N5 C25 H25A 109.5
N5 C25 H25B 109.5
H25A C25 H25B 109.5
N5 C25 H25C 109.5
H25A C25 H25C 109.5
H25B C25 H25C 109.5
C21 C22 H22A 109.5
C21 C22 H22B 109.5
H22A C22 H22B 109.5
C21 C22 H22C 109.5
H22A C22 H22C 109.5
H22B C22 H22C 109.5
N7 C34 H34A 109.5
N7 C34 H34B 109.5
H34A C34 H34B 109.5
N7 C34 H34C 109.5
H34A C34 H34C 109.5
H34B C34 H34C 109.5
C4 Li1 C15 112.6(4)
C4 Li1 C3 36.2(2)
C15 Li1 C3 148.8(4)
C4 Li1 N1 35.20(18)
C15 Li1 N1 94.0(3)
C3 Li1 N1 59.9(2)
C4 Li1 C14 148.7(4)
C15 Li1 C14 36.1(2)
C3 Li1 C14 175.1(4)
N1 Li1 C14 124.4(4)
C4 Li1 C1 58.0(3)
C15 Li1 C1 110.5(4)
C3 Li1 C1 58.8(3)
N1 Li1 C1 35.17(18)
C14 Li1 C1 122.9(4)
C4 Li1 C2 59.7(3)
C15 Li1 C2 144.9(5)
C3 Li1 C2 36.4(2)
N1 Li1 C2 59.5(2)
C14 Li1 C2 142.0(5)
C1 Li1 C2 34.8(2)
C4 Li1 N3 93.9(3)
C15 Li1 N3 35.19(19)
C3 Li1 N3 124.0(4)
N1 Li1 N3 95.2(3)
C14 Li1 N3 59.4(2)
C1 Li1 N3 126.7(4)
C2 Li1 N3 152.6(4)
C4 Li1 C13 144.0(5)
C15 Li1 C13 58.6(3)
C3 Li1 C13 141.8(4)
N1 Li1 C13 151.4(4)
C14 Li1 C13 35.4(2)
C1 Li1 C13 156.3(5)
C2 Li1 C13 148.6(4)
N3 Li1 C13 58.1(2)
C4 Li1 C12 110.0(4)
C15 Li1 C12 57.2(3)
C3 Li1 C12 122.4(4)
N1 Li1 C12 125.9(4)
C14 Li1 C12 57.9(3)
C1 Li1 C12 160.3(4)
C2 Li1 C12 156.5(5)
N3 Li1 C12 34.15(18)
C13 Li1 C12 34.3(2)

loop_
_geom_bond_atom_site_label_1
_geom_bond_atom_site_label_2
_geom_bond_distance
Zn1 C10 2.026(5)
Zn1 N1 2.087(3)
Zn1 N2 2.122(3)
Zn1 N4 2.131(3)
Zn1 Zn2 2.8894(10)
Zn2 C21 2.027(5)
Zn2 N3 2.090(4)
Zn2 N4 2.115(3)
Zn2 N2 2.130(3)
N1 C4 1.364(5)
N1 C1 1.384(5)
N1 Li1 2.277(9)
N3 C15 1.379(6)
N3 C12 1.375(5)
N3 Li1 2.315(9)
N2 C5 1.488(5)
N2 C6 1.493(5)
N4 C16 1.488(5)
N4 C17 1.488(5)
C17 C20 1.533(6)
C17 C19 1.540(7)
C17 C18 1.545(7)
C16 C15 1.498(6)
C16 H16A 0.9700
C16 H16B 0.9700
N5 C25 1.407(9)
N5 C23 1.466(8)
N5 C26 1.478(9)
N5 Li2 2.146(9)
C6 C9 1.538(6)
C6 C8 1.535(7)
C6 C7 1.545(6)
C5 C4 1.507(6)
C5 H5A 0.9700
C5 H5B 0.9700
C4 C3 1.396(6)
C4 Li1 2.233(9)
C12 C13 1.389(7)
C12 Li1 2.364(10)
C12 H12 0.9800
C2 C1 1.377(7)
C2 C3 1.426(7)
C2 Li1 2.304(9)
C2 H2 0.9800
C8 H8A 0.9600
C8 H8B 0.9600
C8 H8C 0.9600
N6 C28 1.399(9)
N6 C24 1.453(7)
N6 C27 1.529(9)
N6 Li2 2.168(9)
C14 C15 1.400(6)
C14 C13 1.408(7)
C14 Li1 2.274(9)
C14 H14 0.9800
C3 Li1 2.260(9)
C3 H3 0.9800
C13 Li1 2.351(9)
C13 H13 0.9800
N8 C32 1.410(9)
N8 C31 1.439(8)
N8 C29 1.524(9)
N8 Li2 2.075(9)
C15 Li1 2.242(9)
C7 H7A 0.9600
C7 H7B 0.9600
C7 H7C 0.9600
C1 Li1 2.302(9)
C1 H1 0.9800
N7 C30 1.394(9)
N7 C34 1.487(9)
N7 C33 1.491(8)
N7 Li2 2.116(10)
C21 C22 1.529(7)
C21 H21A 0.9700
C21 H21B 0.9700
C20 H20A 0.9600
C20 H20B 0.9600
C20 H20C 0.9600
C9 H9A 0.9600
C9 H9B 0.9600
C9 H9C 0.9600
C10 C11 1.544(7)
C10 H10A 0.9700
C10 H10B 0.9700
C18 H18A 0.9600
C18 H18B 0.9600
C18 H18C 0.9600
C19 H19A 0.9600
C19 H19B 0.9600
C19 H19C 0.9600
C11 H11A 0.9600
C11 H11B 0.9600
C11 H11C 0.9600
C24 C23 1.484(10)
C24 H24A 0.9700
C24 H24B 0.9700
C31 H31A 0.9600
C31 H31B 0.9600
C31 H31C 0.9600
C23 H23A 0.9700
C23 H23B 0.9700
C33 H33A 0.9600
C33 H33B 0.9600
C33 H33C 0.9600
C27 H27A 0.9600
C27 H27B 0.9600
C27 H27C 0.9600
C28 H28A 0.9600
C28 H28B 0.9600
C28 H28C 0.9600
C26 H26A 0.9600
C26 H26B 0.9600
C26 H26C 0.9600
C30 C29 1.339(9)
C30 H30A 0.9700
C30 H30B 0.9700
C32 H32A 0.9600
C32 H32B 0.9600
C32 H32C 0.9600
C29 H29A 0.9700
C29 H29B 0.9700
C25 H25A 0.9600
C25 H25B 0.9600
C25 H25C 0.9600
C22 H22A 0.9600
C22 H22B 0.9600
C22 H22C 0.9600
C34 H34A 0.9600
C34 H34B 0.9600
C34 H34C 0.9600
